data_4330265
loop_
_publ_author_name
'David D. Schnaars'
'Richard E. Wilson'

_publ_contact_author_address
;CSE/200 
Argonne National Laboratory
9600 S. Cass Avenue
Argonne, IL 60439
;
_publ_contact_author_email rewilson@anl.gov
_publ_contact_author_name 'Richard E. Wilson'
_publ_contact_author_phone 630-252-1288
_publ_section_title
;
 Uranium(IV) Sulfates: Investigating Structural Periodicity in the
 Tetravalent Actinides
;
_journal_name_full 'Inorganic Chemistry'
_journal_page_first 9481
_journal_page_last 9490
_journal_paper_doi 10.1021/ic301291w
_journal_volume 51
_journal_year 2012
_chemical_formula_sum 'H2.5 O17.25 Rb4 S4 U'
_chemical_formula_weight 986.67
_chemical_name_systematic
; 
 ? 
;
_space_group_IT_number 14
_symmetry_cell_setting monoclinic
_symmetry_space_group_name_Hall '-P 2ybc'
_symmetry_space_group_name_H-M 'P 1 21/c 1'
_atom_sites_solution_hydrogens none
_atom_sites_solution_primary direct
_atom_sites_solution_secondary difmap
_audit_creation_method SHELXL-97
_cell_angle_alpha 90.00
_cell_angle_beta 109.705(2)
_cell_angle_gamma 90.00
_cell_formula_units_Z 4
_cell_length_a 12.4780(16)
_cell_length_b 11.3264(15)
_cell_length_c 13.4294(18)
_cell_measurement_reflns_used 6066
_cell_measurement_temperature 100(2)
_cell_measurement_theta_max 31.89
_cell_measurement_theta_min 4.08
_cell_volume 1786.8(4)
_computing_structure_refinement 'SHELXL-97 (Sheldrick, 2008)'
_computing_structure_solution 'SHELXS-97 (Sheldrick, 2008)'
_diffrn_ambient_temperature 100(2)
_diffrn_measured_fraction_theta_full 0.987
_diffrn_measured_fraction_theta_max 0.987
_diffrn_measurement_device_type 'BRUKER APEX II'
_diffrn_measurement_method '0.5 deg w/ exposures'
_diffrn_radiation_monochromator graphite
_diffrn_radiation_source 'fine-focus sealed tube'
_diffrn_radiation_type MoK\a
_diffrn_radiation_wavelength 0.71073
_diffrn_reflns_av_R_equivalents 0.0784
_diffrn_reflns_av_sigmaI/netI 0.0658
_diffrn_reflns_limit_h_max 18
_diffrn_reflns_limit_h_min -18
_diffrn_reflns_limit_k_max 16
_diffrn_reflns_limit_k_min -16
_diffrn_reflns_limit_l_max 19
_diffrn_reflns_limit_l_min -19
_diffrn_reflns_number 28484
_diffrn_reflns_theta_full 31.89
_diffrn_reflns_theta_max 31.89
_diffrn_reflns_theta_min 4.08
_exptl_absorpt_coefficient_mu 20.458
_exptl_absorpt_correction_T_max 0.2493
_exptl_absorpt_correction_T_min 0.1605
_exptl_absorpt_correction_type multi-scan
_exptl_absorpt_process_details SADABS
_exptl_crystal_colour Green
_exptl_crystal_density_diffrn 3.668
_exptl_crystal_description Irregular
_exptl_crystal_F_000 1778
_exptl_crystal_size_max 0.14
_exptl_crystal_size_mid 0.14
_exptl_crystal_size_min 0.09
_refine_diff_density_max 1.738
_refine_diff_density_min -1.423
_refine_diff_density_rms 0.328
_refine_ls_extinction_method none
_refine_ls_goodness_of_fit_ref 0.991
_refine_ls_hydrogen_treatment none
_refine_ls_matrix_type full
_refine_ls_number_parameters 245
_refine_ls_number_reflns 6066
_refine_ls_number_restraints 0
_refine_ls_restrained_S_all 0.991
_refine_ls_R_factor_all 0.0656
_refine_ls_R_factor_gt 0.0380
_refine_ls_shift/su_max 0.001
_refine_ls_shift/su_mean 0.000
_refine_ls_structure_factor_coef Fsqd
_refine_ls_weighting_details 'calc w=1/[\s^2^(Fo^2^)+(0.0359P)^2^+0.0000P] where P=(Fo^2^+2Fc^2^)/3'
_refine_ls_weighting_scheme calc
_refine_ls_wR_factor_gt 0.0736
_refine_ls_wR_factor_ref 0.0827
_reflns_number_gt 4473
_reflns_number_total 6066
_reflns_threshold_expression >2sigma(I)
_cod_data_source_file ic301291w_si_003_4.cif
_cod_data_source_block 4
_cod_original_formula_sum 'H2.50 O17.25 Rb4 S4 U'
_cod_database_code 4330265

loop_
_symmetry_equiv_pos_as_xyz
'x, y, z'
'-x, y+1/2, -z+1/2'
'-x, -y, -z'
'x, -y-1/2, z-1/2'

loop_
_atom_site_label
_atom_site_type_symbol
_atom_site_fract_x
_atom_site_fract_y
_atom_site_fract_z
_atom_site_U_iso_or_equiv
_atom_site_adp_type
_atom_site_occupancy
_atom_site_symmetry_multiplicity
_atom_site_calc_flag
_atom_site_refinement_flags
O1 O 0.1673(4) 0.9135(4) 0.2435(3) 0.0117(9) Uani 1 1 d .
O15 O 0.0362(4) 0.1285(4) 0.1162(3) 0.0135(9) Uani 1 1 d .
O14 O 0.0950(4) 0.4635(4) 0.4322(3) 0.0136(9) Uani 1 1 d .
O16 O 0.1393(4) 0.6384(4) 0.3480(4) 0.0179(10) Uani 1 1 d .
O17 O 0.2352(4) 0.6386(4) 0.1250(4) 0.0184(10) Uani 1 1 d .
O11 O 0.5361(4) 0.0017(4) 0.1583(3) 0.0117(9) Uani 1 1 d .
O12 O 0.5537(4) 0.3189(4) 0.4206(4) 0.0144(9) Uani 1 1 d .
U1 U 0.211821(19) 0.048033(19) 0.123199(17) 0.00877(6) Uani 1 1 d .
Rb1 Rb 0.63937(5) 0.21753(5) 0.15751(5) 0.01274(12) Uani 1 1 d .
Rb2 Rb 0.51859(5) 0.07152(5) 0.37733(5) 0.01452(13) Uani 1 1 d .
Rb3 Rb 0.28910(5) 0.34854(5) 0.35146(5) 0.01428(13) Uani 1 1 d .
Rb4 Rb 0.01081(6) 0.72125(6) 0.13711(5) 0.02000(14) Uani 1 1 d .
S1 S 0.79329(13) 0.48626(13) 0.15606(12) 0.0105(3) Uani 1 1 d .
S4 S 0.08584(13) 0.59391(13) 0.41989(12) 0.0096(3) Uani 1 1 d .
S2 S 0.31657(13) 0.28938(13) 0.09904(12) 0.0101(3) Uani 1 1 d .
S3 S 0.56926(13) 0.43484(13) 0.38297(12) 0.0095(3) Uani 1 1 d .
O10 O 0.6246(4) 0.4271(4) 0.2988(3) 0.0110(8) Uani 1 1 d .
O2 O 0.2438(4) 0.0999(4) 0.3034(3) 0.0125(9) Uani 1 1 d .
O3 O -0.1155(4) 0.5076(4) 0.1161(4) 0.0162(9) Uani 1 1 d .
O8 O 0.2851(4) 0.3987(4) 0.1372(4) 0.0154(9) Uani 1 1 d .
O7 O 0.4019(4) 0.3051(4) 0.0494(4) 0.0148(9) Uani 1 1 d .
O6 O 0.2132(4) 0.2274(4) 0.0254(3) 0.0099(8) Uani 1 1 d .
O9 O 0.3431(4) 0.0042(4) 0.0326(3) 0.0110(8) Uani 1 1 d .
O5 O 0.3554(4) 0.2009(4) 0.1887(3) 0.0125(9) Uani 1 1 d .
O4 O 0.6943(4) 0.4306(4) 0.0793(3) 0.0150(9) Uani 1 1 d .
O13 O 0.1417(4) 0.6376(4) 0.5305(3) 0.0123(9) Uani 1 1 d .
O18 O 0.0753(19) 0.370(3) 0.197(2) 0.053(12) Uani 0.25(2) 1 d P

loop_
_atom_site_aniso_label
_atom_site_aniso_U_11
_atom_site_aniso_U_22
_atom_site_aniso_U_33
_atom_site_aniso_U_23
_atom_site_aniso_U_13
_atom_site_aniso_U_12
O1 0.009(2) 0.012(2) 0.011(2) -0.0005(16) 0.0001(17) -0.0019(16)
O15 0.009(2) 0.018(2) 0.012(2) -0.0024(17) 0.0020(17) -0.0025(17)
O14 0.015(2) 0.010(2) 0.011(2) 0.0017(16) -0.0022(17) -0.0011(17)
O16 0.010(2) 0.021(2) 0.021(2) 0.007(2) 0.0042(19) -0.0021(18)
O17 0.020(3) 0.016(2) 0.018(2) -0.0042(18) 0.004(2) 0.0029(18)
O11 0.010(2) 0.011(2) 0.014(2) -0.0012(16) 0.0027(17) -0.0020(16)
O12 0.013(2) 0.013(2) 0.017(2) 0.0023(17) 0.0054(18) 0.0000(17)
U1 0.00831(10) 0.00796(10) 0.00921(10) 0.00000(8) 0.00187(7) 0.00010(8)
Rb1 0.0123(3) 0.0109(3) 0.0148(3) 0.0012(2) 0.0042(2) -0.0006(2)
Rb2 0.0146(3) 0.0125(3) 0.0134(3) 0.0001(2) 0.0007(2) -0.0010(2)
Rb3 0.0167(3) 0.0137(3) 0.0141(3) -0.0030(2) 0.0074(2) -0.0033(2)
Rb4 0.0142(3) 0.0168(3) 0.0231(3) 0.0066(2) -0.0014(3) -0.0033(2)
S1 0.0119(7) 0.0101(7) 0.0098(7) -0.0003(5) 0.0042(6) -0.0009(5)
S4 0.0075(7) 0.0102(7) 0.0103(7) 0.0009(5) 0.0020(5) -0.0006(5)
S2 0.0114(7) 0.0081(6) 0.0109(7) 0.0002(5) 0.0038(6) -0.0003(5)
S3 0.0089(7) 0.0095(7) 0.0095(7) -0.0008(5) 0.0022(5) 0.0001(5)
O10 0.011(2) 0.011(2) 0.010(2) 0.0018(16) 0.0027(17) -0.0009(16)
O2 0.018(2) 0.006(2) 0.012(2) -0.0013(16) 0.0035(18) -0.0022(16)
O3 0.016(2) 0.017(2) 0.018(2) 0.0016(18) 0.0088(19) -0.0019(18)
O8 0.021(2) 0.009(2) 0.016(2) -0.0012(17) 0.0062(19) 0.0003(18)
O7 0.012(2) 0.016(2) 0.017(2) 0.0029(18) 0.0050(18) -0.0016(17)
O6 0.009(2) 0.010(2) 0.009(2) 0.0011(15) -0.0002(16) -0.0001(16)
O9 0.011(2) 0.012(2) 0.011(2) 0.0018(16) 0.0036(17) -0.0009(16)
O5 0.014(2) 0.012(2) 0.011(2) 0.0021(16) 0.0025(17) 0.0014(16)
O4 0.018(2) 0.013(2) 0.011(2) -0.0002(17) 0.0007(18) -0.0067(17)
O13 0.012(2) 0.011(2) 0.010(2) 0.0018(16) -0.0017(16) -0.0015(16)
O18 0.010(13) 0.07(2) 0.07(2) -0.037(16) -0.004(12) -0.004(12)

loop_
_atom_type_symbol
_atom_type_description
_atom_type_scat_dispersion_real
_atom_type_scat_dispersion_imag
_atom_type_scat_source
H H 0.0000 0.0000 'International Tables Vol C Tables 4.2.6.8 and 6.1.1.4'
O O 0.0106 0.0060 'International Tables Vol C Tables 4.2.6.8 and 6.1.1.4'
S S 0.1246 0.1234 'International Tables Vol C Tables 4.2.6.8 and 6.1.1.4'
Rb Rb -0.9393 2.9676 'International Tables Vol C Tables 4.2.6.8 and 6.1.1.4'
U U -9.6767 9.6646 'International Tables Vol C Tables 4.2.6.8 and 6.1.1.4'

loop_
_geom_angle_atom_site_label_1
_geom_angle_atom_site_label_2
_geom_angle_atom_site_label_3
_geom_angle
_geom_angle_site_symmetry_1
_geom_angle_site_symmetry_3
S1 O1 U1 100.0(2) 2_655 1_565
S4 O15 U1 138.7(3) 2_545 .
S4 O14 U1 99.4(2) . 4_566
O15 U1 O10 152.83(15) . 2_645
O15 U1 O2 77.29(15) . .
O10 U1 O2 82.56(14) 2_645 .
O15 U1 O9 148.05(14) . .
O10 U1 O9 58.31(14) 2_645 .
O2 U1 O9 130.93(15) . .
O15 U1 O1 81.36(15) . 1_545
O10 U1 O1 72.56(15) 2_645 1_545
O2 U1 O1 58.40(14) . 1_545
O9 U1 O1 123.94(14) . 1_545
O15 U1 O6 80.18(15) . .
O10 U1 O6 123.92(14) 2_645 .
O2 U1 O6 108.28(14) . .
O9 U1 O6 76.58(14) . .
O1 U1 O6 159.40(14) 1_545 .
O15 U1 O5 107.58(15) . .
O10 U1 O5 80.40(14) 2_645 .
O2 U1 O5 66.89(14) . .
O9 U1 O5 77.61(14) . .
O1 U1 O5 120.94(14) 1_545 .
O6 U1 O5 57.34(14) . .
O15 U1 O13 98.30(15) . 4_565
O10 U1 O13 80.60(14) 2_645 4_565
O2 U1 O13 129.41(14) . 4_565
O9 U1 O13 75.66(15) . 4_565
O1 U1 O13 71.06(14) 1_545 4_565
O6 U1 O13 120.71(14) . 4_565
O5 U1 O13 152.61(15) . 4_565
O15 U1 O14 76.38(15) . 4_565
O10 U1 O14 122.60(14) 2_645 4_565
O2 U1 O14 153.65(15) . 4_565
O9 U1 O14 74.29(15) . 4_565
O1 U1 O14 117.93(14) 1_545 4_565
O6 U1 O14 66.06(14) . 4_565
O5 U1 O14 120.93(14) . 4_565
O13 U1 O14 56.40(14) 4_565 4_565
O15 U1 S3 175.83(11) . 2_645
O10 U1 S3 29.29(11) 2_645 2_645
O2 U1 S3 106.63(11) . 2_645
O9 U1 S3 29.12(10) . 2_645
O1 U1 S3 99.40(11) 1_545 2_645
O6 U1 S3 99.68(10) . 2_645
O5 U1 S3 75.61(11) . 2_645
O13 U1 S3 78.15(11) 4_565 2_645
O14 U1 S3 99.72(11) 4_565 2_645
O15 U1 S1 78.70(11) . 2_645
O10 U1 S1 74.83(11) 2_645 2_645
O2 U1 S1 29.32(10) . 2_645
O9 U1 S1 133.09(10) . 2_645
O1 U1 S1 29.11(10) 1_545 2_645
O6 U1 S1 136.18(10) . 2_645
O5 U1 S1 93.75(11) . 2_645
O13 U1 S1 100.09(11) 4_565 2_645
O14 U1 S1 141.99(11) 4_565 2_645
S3 U1 S1 103.98(4) 2_645 2_645
O15 U1 S2 94.27(11) . .
O10 U1 S2 102.95(11) 2_645 .
O2 U1 S2 87.52(10) . .
O9 U1 S2 75.22(10) . .
O1 U1 S2 145.84(10) 1_545 .
O6 U1 S2 28.57(10) . .
O5 U1 S2 28.78(10) . .
O13 U1 S2 142.76(11) 4_565 .
O14 U1 S2 93.42(10) 4_565 .
S3 U1 S2 87.40(4) 2_645 .
S1 U1 S2 116.75(4) 2_645 .
O3 S1 O4 113.5(3) 1_655 .
O3 S1 O1 111.4(3) 1_655 2_645
O4 S1 O1 109.7(3) . 2_645
O3 S1 O2 111.4(3) 1_655 2_655
O4 S1 O2 109.2(3) . 2_655
O1 S1 O2 100.8(2) 2_645 2_655
O3 S1 U1 127.0(2) 1_655 2_655
O4 S1 U1 119.5(2) . 2_655
O1 S1 U1 50.94(17) 2_645 2_655
O2 S1 U1 49.96(16) 2_655 2_655
O16 S4 O15 110.2(3) . 2
O16 S4 O14 112.8(3) . .
O15 S4 O14 109.3(3) 2 .
O16 S4 O13 112.6(3) . .
O15 S4 O13 108.6(3) 2 .
O14 S4 O13 103.1(2) . .
O16 S4 U1 124.11(19) . 4_566
O15 S4 U1 125.68(19) 2 4_566
O14 S4 U1 52.41(17) . 4_566
O13 S4 U1 50.90(17) . 4_566
O8 S2 O7 112.9(3) . .
O8 S2 O6 110.9(3) . .
O7 S2 O6 110.8(3) . .
O8 S2 O5 109.7(3) . .
O7 S2 O5 111.1(3) . .
O6 S2 O5 100.8(2) . .
O8 S2 U1 123.0(2) . .
O7 S2 U1 124.07(19) . .
O6 S2 U1 50.17(16) . .
O5 S2 U1 50.60(17) . .
O12 S3 O11 113.3(3) . 2_655
O12 S3 O9 111.1(3) . 2_655
O11 S3 O9 110.5(2) 2_655 2_655
O12 S3 O10 110.9(3) . .
O11 S3 O10 109.1(2) 2_655 .
O9 S3 O10 101.2(2) 2_655 .
O12 S3 U1 128.33(19) . 2_655
O11 S3 U1 118.32(18) 2_655 2_655
O9 S3 U1 50.91(17) 2_655 2_655
O10 S3 U1 50.53(16) . 2_655
S3 O10 U1 100.2(2) . 2_655
S1 O2 U1 100.7(2) 2_645 .
S2 O6 U1 101.3(2) . .
S3 O9 U1 100.0(2) 2_645 .
S2 O5 U1 100.6(2) . .
S4 O13 U1 100.8(2) . 4_566

loop_
_geom_bond_atom_site_label_1
_geom_bond_atom_site_label_2
_geom_bond_distance
_geom_bond_site_symmetry_2
O1 S1 1.515(4) 2_655
O1 U1 2.418(4) 1_565
O15 S4 1.486(4) 2_545
O15 U1 2.346(4) .
O14 S4 1.486(4) .
O14 U1 2.491(4) 4_566
O16 S4 1.437(5) .
O11 S3 1.455(4) 2_645
O12 S3 1.444(5) .
U1 O10 2.387(4) 2_645
U1 O2 2.390(4) .
U1 O9 2.399(4) .
U1 O1 2.418(4) 1_545
U1 O6 2.423(4) .
U1 O5 2.432(4) .
U1 O13 2.450(4) 4_565
U1 O14 2.491(4) 4_565
U1 S3 3.0439(15) 2_645
U1 S1 3.0674(16) 2_645
U1 S2 3.0938(15) .
S1 O3 1.433(5) 1_655
S1 O4 1.459(5) .
S1 O1 1.515(4) 2_645
S1 O2 1.529(4) 2_655
S1 U1 3.0674(16) 2_655
S4 O15 1.486(4) 2
S4 O13 1.496(4) .
S4 U1 3.1010(15) 4_566
S2 O8 1.445(4) .
S2 O7 1.445(5) .
S2 O6 1.508(4) .
S2 O5 1.515(4) .
S3 O11 1.455(4) 2_655
S3 O9 1.504(4) 2_655
S3 O10 1.513(5) .
S3 U1 3.0439(15) 2_655
O10 U1 2.387(4) 2_655
O2 S1 1.529(4) 2_645
O3 S1 1.433(5) 1_455
O9 S3 1.504(4) 2_645
O13 U1 2.450(4) 4_566
